data_8100593
loop_
_publ_author_name
'Fleck, Michel'
'Kolitsch, Uwe'

_publ_section_title
;
Crystal structure of the Tutton's salts rubidium hexaaquanickel(II) 
selenate, Rb~2~[Ni(H~2~O)~6~](SeO~4~)~2~, and rubidium hexaaquacopper(II) 
selenate, Rb~2~[Cu(H~2~O)~6~](SeO~4~)~2~
;
_journal_issue 1
_journal_name_full 'Zeitschrift f\"ur Kristallographie - New Crystal Structures'
_journal_page_first 15
_journal_page_last 16
_journal_volume 217
_journal_year 2002
_chemical_formula_moiety '2Rb, Cu, 2(Se O4), 6(H2 O)'
_chemical_formula_structural 'Rb2 Cu(Se O4)2 . 6(H2 O)'
_chemical_formula_sum 'Cu H12 O14 Rb2 Se2'
_chemical_formula_weight 628.50
_chemical_name_common 'rubidium copper selenate hexahydrate'
_space_group_IT_number 14
_symmetry_cell_setting monoclinic
_symmetry_space_group_name_Hall '-P 2ybc'
_symmetry_space_group_name_H-M 'P 1 21/c 1'
_cell_angle_alpha 90.00
_cell_angle_beta 104.70(3)
_cell_angle_gamma 90.00
_cell_formula_units_Z 2
_cell_length_a 6.3510(10)
_cell_length_b 12.551(3)
_cell_length_c 9.398(2)
_cell_measurement_temperature 293(2)
_cell_volume 724.6(3)
_diffrn_ambient_temperature 293(2)
_exptl_crystal_density_diffrn 2.881
_cod_original_sg_symbol_H-M 'P 21/c'
_cod_original_formula_sum 'H12 Cu O14 Rb2 Se2'
_cod_database_code 8100593

loop_
_symmetry_equiv_pos_as_xyz
'x, y, z'
'-x, y+1/2, -z+1/2'
'-x, -y, -z'
'x, -y-1/2, z-1/2'

loop_
_atom_site_label
_atom_site_type_symbol
_atom_site_fract_x
_atom_site_fract_y
_atom_site_fract_z
_atom_site_U_iso_or_equiv
_atom_site_adp_type
_atom_site_occupancy
_atom_site_symmetry_multiplicity
_atom_site_calc_flag
_atom_site_refinement_flags
_atom_site_disorder_assembly
_atom_site_disorder_group
Rb Rb 0.65540(4) 0.653187(18) -0.12413(3) 0.02920(9) Uani 1 4 d . . .
Cu Cu 0.0000 0.0000 0.0000 0.01734(10) Uani 1 2 d S . .
Se Se 0.26980(3) 0.639290(15) 0.10431(2) 0.01879(8) Uani 1 4 d . . .
O1W O -0.2806(2) 0.06139(13) 0.00332(17) 0.0225(3) Uani 1 4 d . . .
H1W1 H -0.320(6) 0.128(3) -0.019(4) 0.048(10) Uiso 1 4 d . . .
H2W1 H -0.315(6) 0.060(3) 0.080(5) 0.056(11) Uiso 1 4 d . . .
O2W O 0.1608(3) 0.10989(15) 0.1523(2) 0.0283(3) Uani 1 4 d . . .
H1W2 H 0.109(6) 0.125(3) 0.212(4) 0.048(11) Uiso 1 4 d . . .
H2W2 H 0.265(6) 0.096(3) 0.190(4) 0.049(11) Uiso 1 4 d . . .
O3W O 0.0298(3) 0.11166(15) -0.1830(2) 0.0302(4) Uani 1 4 d . . .
H1W3 H 0.001(6) 0.171(3) -0.167(4) 0.046(10) Uiso 1 4 d . . .
H2W3 H -0.052(6) 0.099(3) -0.250(4) 0.040(9) Uiso 1 4 d . . .
O1 O 0.2371(3) 0.56980(15) -0.04594(18) 0.0380(4) Uani 1 4 d . . .
O2 O 0.4178(3) 0.74446(13) 0.0957(2) 0.0313(4) Uani 1 4 d . . .
O3 O 0.4022(2) 0.56543(13) 0.24278(16) 0.0258(3) Uani 1 4 d . . .
O4 O 0.0345(2) 0.67597(14) 0.13084(19) 0.0301(3) Uani 1 4 d . . .

loop_
_atom_site_aniso_label
_atom_site_aniso_U_11
_atom_site_aniso_U_22
_atom_site_aniso_U_33
_atom_site_aniso_U_23
_atom_site_aniso_U_13
_atom_site_aniso_U_12
Rb 0.02911(14) 0.02957(13) 0.03044(13) 0.00016(8) 0.01037(9) 0.00035(8)
Cu 0.01613(15) 0.01816(18) 0.01769(17) -0.00262(11) 0.00421(12) 0.00109(11)
Se 0.01849(12) 0.01956(12) 0.01806(12) 0.00227(6) 0.00415(8) 0.00068(6)
O1W 0.0216(7) 0.0232(7) 0.0241(7) 0.0004(6) 0.0087(6) 0.0036(6)
O2W 0.0211(8) 0.0358(9) 0.0274(8) -0.0061(7) 0.0048(7) 0.0014(7)
O3W 0.0342(9) 0.0273(9) 0.0274(9) -0.0024(7) 0.0046(7) 0.0028(7)
O1 0.0491(11) 0.0398(10) 0.0220(8) -0.0073(7) 0.0035(7) 0.0027(8)
O2 0.0268(7) 0.0232(7) 0.0446(10) 0.0080(7) 0.0104(7) -0.0026(6)
O3 0.0245(7) 0.0315(8) 0.0217(7) 0.0090(6) 0.0064(6) 0.0049(6)
O4 0.0197(7) 0.0313(8) 0.0412(9) 0.0046(7) 0.0109(7) 0.0032(6)

loop_
_geom_bond_atom_site_label_1
_geom_bond_atom_site_label_2
_geom_bond_distance
_geom_bond_site_symmetry_2
_geom_bond_publ_flag
Rb O4 2.948(2) 1_655 ?
Rb O3W 3.065(2) 2_654 ?
Rb O2 3.0723(19) . ?
Rb O1 3.112(2) . ?
Rb O1 3.209(2) 3_665 ?
Rb O2W 3.230(2) 3_665 ?
Rb Se 3.6476(9) . ?
Rb Se 3.7001(9) 3_665 ?
Rb Se 3.9514(12) 1_655 ?
Cu O1W 1.9491(15) 3 ?
Cu O1W 1.9491(15) . ?
Cu O2W 2.0621(18) . ?
Cu O2W 2.0621(18) 3 ?
Cu O3W 2.2633(19) 3 ?
Cu O3W 2.2633(18) . ?
Se O1 1.6275(17) . ?
Se O2 1.6344(16) . ?
Se O4 1.6422(16) . ?
Se O3 1.6446(15) . ?
Se Rb 3.7001(9) 3_665 ?
Se Rb 3.9514(12) 1_455 ?
O1W H1W1 0.89(4) . ?
O1W H2W1 0.80(4) . ?
O2W H1W2 0.75(4) . ?
O2W H2W2 0.69(4) . ?
O3W Rb 3.065(2) 2_644 ?
O3W H1W3 0.79(4) . ?
O3W H2W3 0.73(4) . ?
O4 Rb 2.948(2) 1_455 ?
